data_4126388
loop_
_publ_author_name
'Wang, Yuwen'
'Kostenko, Arseni'
'Yao, Shenglai'
'Driess, Matthias'

_publ_section_title
;
 Divalent Silicon-Assisted Activation of Dihydrogen in a
 Bis(N-heterocyclic silylene)xanthene Nickel(0) Complex for Efficient
 Catalytic Hydrogenation of Olefins.
;
_journal_name_full 'Journal of the American Chemical Society'
_journal_paper_doi 10.1021/jacs.7b07167
_journal_year 2017
_chemical_formula_sum 'C49 H68 N4 O2 Si2'
_chemical_formula_weight 801.25
_chemical_name_systematic
; 
 ? 
;
_space_group_IT_number 14
_symmetry_cell_setting monoclinic
_symmetry_space_group_name_Hall '-P 2yn'
_symmetry_space_group_name_H-M 'P 1 21/n 1'
_atom_sites_solution_hydrogens geom
_atom_sites_solution_primary direct
_atom_sites_solution_secondary difmap
_audit_creation_method
;
CrysAlisPro, Agilent Technologies,
Version 1.171.37.35 (release 13-08-2014 CrysAlis171 .NET)
(compiled Aug 13 2014,18:06:01)
;
_cell_angle_alpha 90.00
_cell_angle_beta 99.4050(10)
_cell_angle_gamma 90.00
_cell_formula_units_Z 4
_cell_length_a 13.5531(2)
_cell_length_b 24.8195(3)
_cell_length_c 14.31360(10)
_cell_measurement_reflns_used 9353
_cell_measurement_temperature 150(2)
_cell_measurement_theta_max 73.3300
_cell_measurement_theta_min 3.5550
_cell_volume 4750.10(10)
_computing_cell_refinement
;
CrysAlisPro, Agilent Technologies,
Version 1.171.37.35 (release 13-08-2014 CrysAlis171 .NET)
(compiled Aug 13 2014,18:06:01)
;
_computing_data_collection
;
CrysAlisPro, Agilent Technologies,
Version 1.171.37.35 (release 13-08-2014 CrysAlis171 .NET)
(compiled Aug 13 2014,18:06:01)
;
_computing_data_reduction
;
CrysAlisPro, Agilent Technologies,
Version 1.171.37.35 (release 13-08-2014 CrysAlis171 .NET)
(compiled Aug 13 2014,18:06:01)
;
_computing_structure_refinement 'SHELXL-97 (Sheldrick, 1997)'
_computing_structure_solution 'SHELXS-97 (Sheldrick, 1990)'
_diffrn_ambient_temperature 150(2)
_diffrn_measured_fraction_theta_full 0.999
_diffrn_measured_fraction_theta_max 0.999
_diffrn_measurement_device 'four-circle diffractometer'
_diffrn_measurement_device_type 'SuperNova, Single source at offset, Atlas'
_diffrn_radiation_monochromator mirror
_diffrn_radiation_source 'fine-focus sealed tube'
_diffrn_radiation_type CuK\a
_diffrn_radiation_wavelength 1.54184
_diffrn_reflns_av_R_equivalents 0.0289
_diffrn_reflns_av_sigmaI/netI 0.0349
_diffrn_reflns_limit_h_max 15
_diffrn_reflns_limit_h_min -16
_diffrn_reflns_limit_k_max 26
_diffrn_reflns_limit_k_min -29
_diffrn_reflns_limit_l_max 16
_diffrn_reflns_limit_l_min -17
_diffrn_reflns_number 18510
_diffrn_reflns_theta_full 67.49
_diffrn_reflns_theta_max 67.49
_diffrn_reflns_theta_min 3.56
_exptl_absorpt_coefficient_mu 0.984
_exptl_absorpt_correction_T_max 1.00000
_exptl_absorpt_correction_T_min 0.04380
_exptl_absorpt_correction_type multi-scan
_exptl_absorpt_process_details
;
CrysAlisPro 1.171.38.41 (Rigaku Oxford Diffraction, 2015)
Empirical absorption correction using spherical harmonics,
 implemented in SCALE3 ABSPACK scaling algorithm.
;
_exptl_crystal_colour 'pate yellow'
_exptl_crystal_density_diffrn 1.120
_exptl_crystal_density_method 'not measured'
_exptl_crystal_description 'rod like'
_exptl_crystal_F_000 1736
_exptl_crystal_size_max 0.43
_exptl_crystal_size_mid 0.23
_exptl_crystal_size_min 0.10
_refine_diff_density_max 1.572
_refine_diff_density_min -1.373
_refine_diff_density_rms 0.058
_refine_ls_extinction_method none
_refine_ls_goodness_of_fit_ref 1.056
_refine_ls_hydrogen_treatment constr
_refine_ls_matrix_type full
_refine_ls_number_parameters 530
_refine_ls_number_reflns 8553
_refine_ls_number_restraints 0
_refine_ls_restrained_S_all 1.056
_refine_ls_R_factor_all 0.0714
_refine_ls_R_factor_gt 0.0613
_refine_ls_shift/su_max 0.003
_refine_ls_shift/su_mean 0.000
_refine_ls_structure_factor_coef Fsqd
_refine_ls_weighting_details 'calc w=1/[\s^2^(Fo^2^)+(0.0790P)^2^+4.2979P] where P=(Fo^2^+2Fc^2^)/3'
_refine_ls_weighting_scheme calc
_refine_ls_wR_factor_gt 0.1564
_refine_ls_wR_factor_ref 0.1671
_reflns_number_gt 7295
_reflns_number_total 8553
_reflns_threshold_expression >2sigma(I)
_cod_data_source_file ja7b07167_si_002.cif
_cod_data_source_block Si-Xant-Si-complex-1
_cod_original_sg_symbol_H-M P21/n
_cod_database_code 4126388

loop_
_symmetry_equiv_pos_as_xyz
'x, y, z'
'-x+1/2, y+1/2, -z+1/2'
'-x, -y, -z'
'x-1/2, -y-1/2, z-1/2'

loop_
_atom_site_label
_atom_site_type_symbol
_atom_site_fract_x
_atom_site_fract_y
_atom_site_fract_z
_atom_site_U_iso_or_equiv
_atom_site_adp_type
_atom_site_occupancy
_atom_site_symmetry_multiplicity
_atom_site_calc_flag
_atom_site_refinement_flags
Si1 Si 0.54304(5) 0.18112(2) 0.17725(4) 0.02785(16) Uani 1 1 d .
O1 O 0.68745(12) 0.09777(7) 0.13423(11) 0.0335(4) Uani 1 1 d .
N1 N 0.60921(14) -0.04620(8) 0.30684(14) 0.0303(4) Uani 1 1 d .
C1 C 0.67839(16) 0.13454(9) 0.06076(15) 0.0269(5) Uani 1 1 d .
Si2 Si 0.64413(5) 0.02586(3) 0.29039(5) 0.03314(18) Uani 1 1 d .
N2 N 0.71703(15) -0.00293(8) 0.40145(14) 0.0324(4) Uani 1 1 d .
N3 N 0.40957(14) 0.17525(8) 0.11604(14) 0.0301(4) Uani 1 1 d .
C3 C 0.59331(17) 0.21216(9) -0.00848(16) 0.0305(5) Uani 1 1 d .
H3 H 0.5459 0.2403 -0.0080 0.037 Uiso 1 1 calc R
N4 N 0.48468(14) 0.24968(8) 0.15279(13) 0.0295(4) Uani 1 1 d .
C4 C 0.64607(18) 0.20856(10) -0.08328(16) 0.0324(5) Uani 1 1 d .
H4 H 0.6337 0.2337 -0.1340 0.039 Uiso 1 1 calc R
C5 C 0.71660(17) 0.16852(10) -0.08427(16) 0.0320(5) Uani 1 1 d .
H5 H 0.7536 0.1671 -0.1351 0.038 Uiso 1 1 calc R
C6 C 0.73479(16) 0.13000(9) -0.01199(16) 0.0285(5) Uani 1 1 d .
C7 C 0.81662(17) 0.08788(10) -0.01127(16) 0.0324(5) Uani 1 1 d .
C8 C 0.81086(17) 0.04652(10) 0.06685(17) 0.0312(5) Uani 1 1 d .
C9 C 0.74785(16) 0.05302(9) 0.13372(16) 0.0280(5) Uani 1 1 d .
C10 C 0.74005(17) 0.01583(9) 0.20557(17) 0.0297(5) Uani 1 1 d .
C11 C 0.80279(19) -0.02879(10) 0.21038(19) 0.0371(6) Uani 1 1 d .
H11 H 0.8002 -0.0549 0.2585 0.045 Uiso 1 1 calc R
C12 C 0.8689(2) -0.03646(11) 0.1472(2) 0.0427(6) Uani 1 1 d .
H12 H 0.9119 -0.0669 0.1528 0.051 Uiso 1 1 calc R
C13 C 0.87134(19) 0.00098(11) 0.0758(2) 0.0394(6) Uani 1 1 d .
H13 H 0.9156 -0.0046 0.0317 0.047 Uiso 1 1 calc R
C14 C 0.91912(18) 0.11650(12) 0.0083(2) 0.0433(6) Uani 1 1 d .
H14A H 0.9214 0.1448 -0.0390 0.065 Uiso 1 1 calc R
H14B H 0.9724 0.0903 0.0047 0.065 Uiso 1 1 calc R
H14C H 0.9286 0.1326 0.0717 0.065 Uiso 1 1 calc R
C15 C 0.8052(2) 0.05894(13) -0.10774(19) 0.0470(7) Uani 1 1 d .
H15A H 0.7403 0.0407 -0.1202 0.070 Uiso 1 1 calc R
H15B H 0.8588 0.0323 -0.1066 0.070 Uiso 1 1 calc R
H15C H 0.8093 0.0854 -0.1578 0.070 Uiso 1 1 calc R
C16 C 0.39460(17) 0.22820(9) 0.12050(15) 0.0285(5) Uani 1 1 d .
C17 C 0.66143(16) -0.04755(9) 0.39441(16) 0.0274(5) Uani 1 1 d .
C18 C 0.51008(19) 0.30310(10) 0.19502(18) 0.0352(5) Uani 1 1 d .
C19 C 0.4648(3) 0.31069(16) 0.2838(3) 0.0816(14) Uani 1 1 d .
H19A H 0.3919 0.3131 0.2670 0.122 Uiso 1 1 calc R
H19B H 0.4908 0.3439 0.3157 0.122 Uiso 1 1 calc R
H19C H 0.4825 0.2800 0.3262 0.122 Uiso 1 1 calc R
C20 C 0.4802(3) 0.34756(13) 0.1239(3) 0.0735(11) Uani 1 1 d .
H20A H 0.5095 0.3407 0.0669 0.110 Uiso 1 1 calc R
H20B H 0.5045 0.3822 0.1516 0.110 Uiso 1 1 calc R
H20C H 0.4071 0.3487 0.1073 0.110 Uiso 1 1 calc R
C21 C 0.6238(2) 0.30384(12) 0.2216(2) 0.0538(8) Uani 1 1 d .
H21A H 0.6447 0.2768 0.2708 0.081 Uiso 1 1 calc R
H21B H 0.6456 0.3396 0.2456 0.081 Uiso 1 1 calc R
H21C H 0.6540 0.2956 0.1656 0.081 Uiso 1 1 calc R
C22 C 0.34558(19) 0.13209(10) 0.06854(18) 0.0365(5) Uani 1 1 d .
C23 C 0.2526(2) 0.12271(15) 0.1138(3) 0.0650(10) Uani 1 1 d .
H23A H 0.2724 0.1173 0.1821 0.098 Uiso 1 1 calc R
H23B H 0.2172 0.0907 0.0857 0.098 Uiso 1 1 calc R
H23C H 0.2085 0.1541 0.1026 0.098 Uiso 1 1 calc R
C24 C 0.3168(3) 0.14541(12) -0.0365(2) 0.0545(8) Uani 1 1 d .
H24A H 0.2702 0.1759 -0.0442 0.082 Uiso 1 1 calc R
H24B H 0.2846 0.1140 -0.0702 0.082 Uiso 1 1 calc R
H24C H 0.3770 0.1549 -0.0627 0.082 Uiso 1 1 calc R
C25 C 0.4093(2) 0.08119(11) 0.0802(2) 0.0465(7) Uani 1 1 d .
H25A H 0.4688 0.0865 0.0505 0.070 Uiso 1 1 calc R
H25B H 0.3702 0.0509 0.0497 0.070 Uiso 1 1 calc R
H25C H 0.4297 0.0735 0.1477 0.070 Uiso 1 1 calc R
C26 C 0.7951(2) 0.01680(11) 0.47701(19) 0.0410(6) Uani 1 1 d .
C27 C 0.7513(3) 0.03727(16) 0.5618(2) 0.0654(10) Uani 1 1 d .
H27A H 0.6998 0.0643 0.5406 0.098 Uiso 1 1 calc R
H27B H 0.8045 0.0536 0.6077 0.098 Uiso 1 1 calc R
H27C H 0.7216 0.0071 0.5916 0.098 Uiso 1 1 calc R
C28 C 0.8715(2) -0.02714(14) 0.5063(2) 0.0579(8) Uani 1 1 d .
H28A H 0.8406 -0.0563 0.5375 0.087 Uiso 1 1 calc R
H28B H 0.9280 -0.0123 0.5503 0.087 Uiso 1 1 calc R
H28C H 0.8955 -0.0413 0.4502 0.087 Uiso 1 1 calc R
C29 C 0.8451(2) 0.06370(12) 0.4333(2) 0.0525(7) Uani 1 1 d .
H29A H 0.8748 0.0506 0.3796 0.079 Uiso 1 1 calc R
H29B H 0.8975 0.0793 0.4810 0.079 Uiso 1 1 calc R
H29C H 0.7949 0.0913 0.4113 0.079 Uiso 1 1 calc R
C30 C 0.52736(18) -0.08067(11) 0.26007(17) 0.0348(5) Uani 1 1 d .
C31 C 0.5049(2) -0.06099(12) 0.15755(18) 0.0428(6) Uani 1 1 d .
H31A H 0.4826 -0.0234 0.1564 0.064 Uiso 1 1 calc R
H31B H 0.4522 -0.0833 0.1219 0.064 Uiso 1 1 calc R
H31C H 0.5655 -0.0636 0.1287 0.064 Uiso 1 1 calc R
C32 C 0.4338(2) -0.07403(14) 0.3060(2) 0.0478(7) Uani 1 1 d .
H32A H 0.4486 -0.0855 0.3724 0.072 Uiso 1 1 calc R
H32B H 0.3797 -0.0962 0.2722 0.072 Uiso 1 1 calc R
H32C H 0.4133 -0.0361 0.3029 0.072 Uiso 1 1 calc R
C33 C 0.5601(2) -0.13962(11) 0.26125(19) 0.0420(6) Uani 1 1 d .
H33A H 0.6247 -0.1422 0.2391 0.063 Uiso 1 1 calc R
H33B H 0.5100 -0.1607 0.2195 0.063 Uiso 1 1 calc R
H33C H 0.5667 -0.1537 0.3259 0.063 Uiso 1 1 calc R
C34 C 0.64973(16) -0.08650(9) 0.47152(16) 0.0282(5) Uani 1 1 d .
C35 C 0.58770(18) -0.07352(10) 0.53702(16) 0.0317(5) Uani 1 1 d .
H35 H 0.5544 -0.0397 0.5331 0.038 Uiso 1 1 calc R
C36 C 0.57435(19) -0.10961(11) 0.60777(17) 0.0377(6) Uani 1 1 d .
H36 H 0.5320 -0.1005 0.6521 0.045 Uiso 1 1 calc R
C37 C 0.6225(2) -0.15870(11) 0.61374(18) 0.0422(6) Uani 1 1 d .
H37 H 0.6131 -0.1834 0.6622 0.051 Uiso 1 1 calc R
C38 C 0.6842(2) -0.17201(11) 0.5496(2) 0.0437(6) Uani 1 1 d .
H38 H 0.7172 -0.2059 0.5540 0.052 Uiso 1 1 calc R
C39 C 0.69828(18) -0.13599(10) 0.47862(18) 0.0359(5) Uani 1 1 d .
H39 H 0.7412 -0.1452 0.4348 0.043 Uiso 1 1 calc R
C40 C 0.29600(18) 0.25586(10) 0.09770(17) 0.0339(5) Uani 1 1 d .
C41 C 0.2283(2) 0.25394(12) 0.16066(19) 0.0453(7) Uani 1 1 d .
H41 H 0.2467 0.2371 0.2206 0.054 Uiso 1 1 calc R
C42 C 0.1341(2) 0.27636(15) 0.1366(2) 0.0582(8) Uani 1 1 d .
H42 H 0.0878 0.2746 0.1797 0.070 Uiso 1 1 calc R
C43 C 0.1077(2) 0.30123(14) 0.0500(2) 0.0575(8) Uani 1 1 d .
H43 H 0.0431 0.3168 0.0337 0.069 Uiso 1 1 calc R
C44 C 0.1740(2) 0.30373(12) -0.0132(2) 0.0492(7) Uani 1 1 d .
H44 H 0.1552 0.3209 -0.0728 0.059 Uiso 1 1 calc R
C45 C 0.2687(2) 0.28111(11) 0.01050(18) 0.0404(6) Uani 1 1 d .
H45 H 0.3148 0.2829 -0.0328 0.048 Uiso 1 1 calc R
C2 C 0.60813(16) 0.17526(9) 0.06658(15) 0.0270(5) Uani 1 1 d .
C46 C 0.9207(4) 0.1743(3) 0.2824(4) 0.1073(19) Uani 1 1 d .
H46A H 0.9324 0.1793 0.3519 0.129 Uiso 1 1 calc R
H46B H 0.8888 0.1386 0.2698 0.129 Uiso 1 1 calc R
C47 C 0.8476(3) 0.21408(19) 0.2434(4) 0.0958(15) Uani 1 1 d .
H47A H 0.8586 0.2474 0.2805 0.144 Uiso 1 1 calc R
H47B H 0.7803 0.2004 0.2459 0.144 Uiso 1 1 calc R
H47C H 0.8544 0.2215 0.1775 0.144 Uiso 1 1 calc R
O2 O 1.0026(3) 0.1717(2) 0.2580(3) 0.151(2) Uani 1 1 d .
C48 C 1.0713(4) 0.1319(2) 0.2971(3) 0.0947(16) Uani 1 1 d .
H48A H 1.0631 0.1267 0.3640 0.114 Uiso 1 1 calc R
H48B H 1.1395 0.1464 0.2976 0.114 Uiso 1 1 calc R
C49 C 1.0664(3) 0.0784(2) 0.2514(3) 0.0896(14) Uani 1 1 d .
H49A H 1.0046 0.0602 0.2606 0.134 Uiso 1 1 calc R
H49B H 1.1241 0.0568 0.2798 0.134 Uiso 1 1 calc R
H49C H 1.0673 0.0827 0.1835 0.134 Uiso 1 1 calc R

loop_
_atom_site_aniso_label
_atom_site_aniso_U_11
_atom_site_aniso_U_22
_atom_site_aniso_U_33
_atom_site_aniso_U_23
_atom_site_aniso_U_13
_atom_site_aniso_U_12
Si1 0.0296(3) 0.0263(3) 0.0289(3) 0.0021(2) 0.0084(2) 0.0050(2)
O1 0.0374(9) 0.0327(9) 0.0340(8) 0.0097(7) 0.0164(7) 0.0132(7)
N1 0.0278(9) 0.0318(10) 0.0321(10) 0.0046(8) 0.0074(8) 0.0008(8)
C1 0.0239(10) 0.0280(11) 0.0290(11) 0.0037(9) 0.0051(8) -0.0006(9)
Si2 0.0347(3) 0.0284(3) 0.0399(4) 0.0068(3) 0.0167(3) 0.0073(3)
N2 0.0364(10) 0.0278(10) 0.0342(10) -0.0014(8) 0.0100(8) -0.0029(8)
N3 0.0293(10) 0.0260(9) 0.0364(10) 0.0006(8) 0.0100(8) 0.0017(8)
C3 0.0313(11) 0.0276(11) 0.0330(11) 0.0021(9) 0.0064(9) 0.0017(9)
N4 0.0318(10) 0.0248(9) 0.0324(10) -0.0010(7) 0.0068(8) 0.0033(8)
C4 0.0373(12) 0.0304(12) 0.0297(11) 0.0056(9) 0.0064(10) -0.0032(10)
C5 0.0318(12) 0.0354(12) 0.0306(11) 0.0019(9) 0.0110(9) -0.0052(10)
C6 0.0245(10) 0.0316(12) 0.0302(11) 0.0000(9) 0.0068(9) -0.0023(9)
C7 0.0278(11) 0.0398(13) 0.0323(12) 0.0026(10) 0.0126(9) 0.0026(10)
C8 0.0258(11) 0.0321(12) 0.0372(12) 0.0009(10) 0.0100(9) 0.0006(9)
C9 0.0242(10) 0.0270(11) 0.0334(11) -0.0002(9) 0.0069(9) 0.0027(9)
C10 0.0271(11) 0.0276(11) 0.0363(12) 0.0004(9) 0.0108(9) 0.0033(9)
C11 0.0371(13) 0.0300(12) 0.0472(14) 0.0079(10) 0.0153(11) 0.0061(10)
C12 0.0395(14) 0.0329(13) 0.0600(17) 0.0061(12) 0.0208(12) 0.0121(11)
C13 0.0342(13) 0.0378(13) 0.0512(15) 0.0003(11) 0.0216(11) 0.0058(11)
C14 0.0282(12) 0.0569(17) 0.0473(15) 0.0146(13) 0.0134(11) -0.0002(12)
C15 0.0495(16) 0.0564(17) 0.0369(14) -0.0014(12) 0.0129(12) 0.0172(14)
C16 0.0308(11) 0.0293(11) 0.0270(10) 0.0022(9) 0.0093(9) 0.0046(9)
C17 0.0252(10) 0.0263(11) 0.0321(11) -0.0012(9) 0.0091(9) 0.0033(9)
C18 0.0408(13) 0.0241(11) 0.0416(13) -0.0025(10) 0.0096(11) -0.0001(10)
C19 0.103(3) 0.067(2) 0.089(3) -0.047(2) 0.058(2) -0.037(2)
C20 0.088(3) 0.0318(15) 0.089(3) 0.0128(16) -0.019(2) -0.0069(16)
C21 0.0483(16) 0.0392(15) 0.072(2) -0.0111(14) 0.0038(15) -0.0050(13)
C22 0.0368(13) 0.0324(12) 0.0415(13) -0.0057(10) 0.0096(11) -0.0025(10)
C23 0.0488(17) 0.066(2) 0.087(2) -0.0298(19) 0.0302(17) -0.0241(16)
C24 0.070(2) 0.0421(15) 0.0463(16) -0.0111(13) -0.0068(14) 0.0060(14)
C25 0.0568(17) 0.0284(13) 0.0534(16) -0.0040(11) 0.0065(13) -0.0022(12)
C26 0.0398(14) 0.0437(14) 0.0410(14) -0.0094(11) 0.0108(11) -0.0128(12)
C27 0.072(2) 0.076(2) 0.0538(18) -0.0308(17) 0.0278(16) -0.0312(19)
C28 0.0418(16) 0.062(2) 0.0639(19) 0.0028(16) -0.0082(14) -0.0118(14)
C29 0.0571(18) 0.0450(16) 0.0582(17) -0.0117(13) 0.0174(14) -0.0225(14)
C30 0.0289(12) 0.0432(14) 0.0323(12) 0.0018(10) 0.0049(9) -0.0038(10)
C31 0.0390(14) 0.0519(16) 0.0360(13) 0.0027(12) 0.0018(11) 0.0005(12)
C32 0.0292(13) 0.074(2) 0.0408(14) 0.0020(13) 0.0079(11) -0.0025(13)
C33 0.0426(14) 0.0400(14) 0.0418(14) -0.0007(11) 0.0019(11) -0.0083(12)
C34 0.0248(10) 0.0292(11) 0.0299(11) 0.0016(9) 0.0027(9) 0.0007(9)
C35 0.0318(12) 0.0311(12) 0.0327(12) 0.0020(9) 0.0065(9) 0.0028(10)
C36 0.0371(13) 0.0456(14) 0.0314(12) 0.0045(10) 0.0084(10) -0.0022(11)
C37 0.0432(14) 0.0438(15) 0.0378(13) 0.0152(11) 0.0013(11) -0.0039(12)
C38 0.0443(15) 0.0333(13) 0.0509(15) 0.0099(11) -0.0003(12) 0.0080(11)
C39 0.0317(12) 0.0351(13) 0.0409(13) 0.0030(10) 0.0059(10) 0.0061(10)
C40 0.0339(12) 0.0321(12) 0.0357(12) -0.0006(10) 0.0057(10) 0.0088(10)
C41 0.0408(14) 0.0580(17) 0.0389(14) 0.0042(12) 0.0115(11) 0.0171(13)
C42 0.0431(16) 0.079(2) 0.0546(17) 0.0030(16) 0.0151(13) 0.0260(16)
C43 0.0433(16) 0.067(2) 0.0594(19) -0.0003(16) 0.0008(14) 0.0243(15)
C44 0.0500(16) 0.0488(16) 0.0441(15) 0.0056(12) -0.0059(13) 0.0144(13)
C45 0.0440(14) 0.0388(14) 0.0379(13) 0.0027(11) 0.0053(11) 0.0080(11)
C2 0.0263(11) 0.0269(11) 0.0282(11) 0.0013(9) 0.0056(9) -0.0005(9)
C46 0.097(3) 0.138(5) 0.097(3) 0.031(3) 0.045(3) 0.053(3)
C47 0.070(3) 0.077(3) 0.131(4) -0.021(3) -0.011(3) 0.010(2)
O2 0.127(3) 0.250(6) 0.076(2) 0.036(3) 0.023(2) 0.105(4)
C48 0.077(3) 0.140(5) 0.067(2) 0.017(3) 0.012(2) 0.043(3)
C49 0.072(3) 0.134(4) 0.063(2) 0.022(3) 0.012(2) 0.011(3)

loop_
_atom_type_symbol
_atom_type_description
_atom_type_scat_dispersion_real
_atom_type_scat_dispersion_imag
_atom_type_scat_source
C C 0.0181 0.0091 'International Tables Vol C Tables 4.2.6.8 and 6.1.1.4'
H H 0.0000 0.0000 'International Tables Vol C Tables 4.2.6.8 and 6.1.1.4'
N N 0.0311 0.0180 'International Tables Vol C Tables 4.2.6.8 and 6.1.1.4'
O O 0.0492 0.0322 'International Tables Vol C Tables 4.2.6.8 and 6.1.1.4'
Si Si 0.2541 0.3302 'International Tables Vol C Tables 4.2.6.8 and 6.1.1.4'

loop_
_geom_angle_atom_site_label_1
_geom_angle_atom_site_label_2
_geom_angle_atom_site_label_3
_geom_angle
N3 Si1 N4 68.98(8)
N3 Si1 C2 98.32(9)
N4 Si1 C2 98.57(9)
N3 Si1 C16 34.46(8)
N4 Si1 C16 34.77(8)
C2 Si1 C16 103.45(9)
C9 O1 C1 120.40(17)
C17 N1 C30 131.0(2)
C17 N1 Si2 92.06(15)
C30 N1 Si2 133.16(16)
O1 C1 C6 121.6(2)
O1 C1 C2 114.07(19)
C6 C1 C2 124.3(2)
N2 Si2 N1 68.78(9)
N2 Si2 C10 99.69(10)
N1 Si2 C10 99.52(10)
N2 Si2 C17 34.72(8)
N1 Si2 C17 34.76(8)
C10 Si2 C17 106.94(9)
C17 N2 C26 131.5(2)
C17 N2 Si2 92.26(15)
C26 N2 Si2 135.69(17)
C16 N3 C22 131.0(2)
C16 N3 Si1 92.50(15)
C22 N3 Si1 136.04(16)
C4 C3 C2 121.6(2)
C16 N4 C18 129.5(2)
C16 N4 Si1 92.06(14)
C18 N4 Si1 132.29(16)
C5 C4 C3 120.0(2)
C4 C5 C6 121.5(2)
C1 C6 C5 116.4(2)
C1 C6 C7 122.6(2)
C5 C6 C7 120.9(2)
C6 C7 C8 109.97(18)
C6 C7 C15 110.3(2)
C8 C7 C15 109.4(2)
C6 C7 C14 108.5(2)
C8 C7 C14 109.1(2)
C15 C7 C14 109.4(2)
C13 C8 C9 116.7(2)
C13 C8 C7 120.9(2)
C9 C8 C7 122.4(2)
O1 C9 C8 121.9(2)
O1 C9 C10 114.26(19)
C8 C9 C10 123.9(2)
C11 C10 C9 116.3(2)
C11 C10 Si2 122.64(18)
C9 C10 Si2 121.05(17)
C12 C11 C10 122.1(2)
C13 C12 C11 119.0(2)
C12 C13 C8 121.9(2)
N3 C16 N4 105.71(19)
N3 C16 C40 125.6(2)
N4 C16 C40 128.7(2)
N3 C16 Si1 53.04(12)
N4 C16 Si1 53.17(11)
C40 C16 Si1 171.75(17)
N2 C17 N1 104.9(2)
N2 C17 C34 127.4(2)
N1 C17 C34 127.3(2)
N2 C17 Si2 53.01(12)
N1 C17 Si2 53.18(12)
C34 C17 Si2 164.02(16)
N4 C18 C19 110.9(2)
N4 C18 C20 111.2(2)
C19 C18 C20 112.0(3)
N4 C18 C21 105.8(2)
C19 C18 C21 108.7(3)
C20 C18 C21 108.0(3)
N3 C22 C25 105.8(2)
N3 C22 C23 112.3(2)
C25 C22 C23 108.6(3)
N3 C22 C24 109.5(2)
C25 C22 C24 109.6(2)
C23 C22 C24 110.8(3)
N2 C26 C28 110.0(2)
N2 C26 C27 111.7(2)
C28 C26 C27 110.9(3)
N2 C26 C29 105.4(2)
C28 C26 C29 109.4(2)
C27 C26 C29 109.2(2)
N1 C30 C33 110.8(2)
N1 C30 C32 111.0(2)
C33 C30 C32 111.0(2)
N1 C30 C31 105.5(2)
C33 C30 C31 109.2(2)
C32 C30 C31 109.2(2)
C39 C34 C35 119.0(2)
C39 C34 C17 121.3(2)
C35 C34 C17 119.7(2)
C36 C35 C34 120.4(2)
C37 C36 C35 120.0(2)
C36 C37 C38 120.2(2)
C37 C38 C39 120.2(2)
C34 C39 C38 120.1(2)
C41 C40 C45 119.4(2)
C41 C40 C16 120.4(2)
C45 C40 C16 120.1(2)
C42 C41 C40 120.4(3)
C43 C42 C41 119.8(3)
C44 C43 C42 120.6(3)
C43 C44 C45 119.8(3)
C44 C45 C40 120.0(3)
C1 C2 C3 116.1(2)
C1 C2 Si1 120.46(16)
C3 C2 Si1 123.34(17)
O2 C46 C47 121.7(5)
C46 O2 C48 119.9(5)
O2 C48 C49 118.4(4)

loop_
_geom_bond_atom_site_label_1
_geom_bond_atom_site_label_2
_geom_bond_distance
Si1 N3 1.882(2)
Si1 N4 1.8849(19)
Si1 C2 1.940(2)
Si1 C16 2.353(2)
O1 C9 1.380(3)
O1 C1 1.383(3)
N1 C17 1.335(3)
N1 C30 1.472(3)
N1 Si2 1.875(2)
C1 C6 1.393(3)
C1 C2 1.400(3)
Si2 N2 1.871(2)
Si2 C10 1.934(2)
Si2 C17 2.340(2)
N2 C17 1.334(3)
N2 C26 1.468(3)
N3 C16 1.333(3)
N3 C22 1.473(3)
C3 C4 1.384(3)
C3 C2 1.401(3)
N4 C16 1.343(3)
N4 C18 1.474(3)
C4 C5 1.381(3)
C5 C6 1.401(3)
C6 C7 1.523(3)
C7 C8 1.529(3)
C7 C15 1.542(4)
C7 C14 1.545(3)
C8 C13 1.390(3)
C8 C9 1.392(3)
C9 C10 1.399(3)
C10 C11 1.391(3)
C11 C12 1.386(4)
C12 C13 1.386(4)
C16 C40 1.490(3)
C17 C34 1.495(3)
C18 C19 1.510(4)
C18 C20 1.511(4)
C18 C21 1.526(4)
C22 C25 1.524(4)
C22 C23 1.525(4)
C22 C24 1.527(4)
C26 C28 1.515(4)
C26 C27 1.522(4)
C26 C29 1.531(4)
C30 C33 1.528(4)
C30 C32 1.529(3)
C30 C31 1.529(3)
C34 C39 1.389(3)
C34 C35 1.395(3)
C35 C36 1.386(3)
C36 C37 1.378(4)
C37 C38 1.379(4)
C38 C39 1.390(4)
C40 C41 1.388(4)
C40 C45 1.392(4)
C41 C42 1.383(4)
C42 C43 1.379(5)
C43 C44 1.377(5)
C44 C45 1.391(4)
C46 O2 1.218(6)
C46 C47 1.444(6)
O2 C48 1.408(6)
C48 C49 1.478(7)
